data_7711328
loop_
_publ_author_name
'Xiao, Yuyuan'
'Liu, Ziyu'
'Liang, Jiefeng'
'Yang, Kexin'
'Huang, Wenliang'

_publ_section_title
;
 Trivalent Rare-Earth Metal Cyclic (Alkyl)(Amino)Carbene Complexes
;
_journal_name_full 'Dalton Transactions'
_journal_paper_doi 10.1039/D2DT02759C
_journal_year 2022
_chemical_formula_moiety 'C32 H64 Lu N Si3'
_chemical_formula_sum 'C32 H64 Lu N Si3'
_chemical_formula_weight 722.08
_space_group_crystal_system orthorhombic
_space_group_IT_number 61
_space_group_name_Hall '-P 2ac 2ab'
_space_group_name_H-M_alt 'P b c a'
_atom_sites_solution_hydrogens geom
_atom_sites_solution_primary dual
_audit_creation_date 2022-03-20
_audit_creation_method
;
Olex2 1.5
(compiled 2021.08.20 svn.r13c46975 for OlexSys, GUI svn.r6396)
;
_audit_update_record
;
2022-07-01 deposited with the CCDC.	2022-09-23 downloaded from the CCDC.
;
_cell_angle_alpha 90
_cell_angle_beta 90
_cell_angle_gamma 90
_cell_formula_units_Z 16
_cell_length_a 21.5528(4)
_cell_length_b 17.1763(3)
_cell_length_c 42.2580(6)
_cell_measurement_reflns_used 25152
_cell_measurement_temperature 179.99(10)
_cell_measurement_theta_max 28.2150
_cell_measurement_theta_min 2.0840
_cell_volume 15643.8(5)
_computing_molecular_graphics 'Olex2 1.5 (Dolomanov et al., 2009)'
_computing_publication_material 'Olex2 1.5 (Dolomanov et al., 2009)'
_computing_structure_refinement 'SHELXL-2014/7 (Sheldrick, 2014)'
_diffrn_ambient_environment N~2~
_diffrn_ambient_temperature 179.99(10)
_diffrn_detector 'CCD plate'
_diffrn_measured_fraction_theta_full 1.000
_diffrn_measured_fraction_theta_max 1.000
_diffrn_measurement_device 'four-circle diffractometer'
_diffrn_measurement_device_type 'XtaLAB AFC12 (RINC): Kappa single'
_diffrn_measurement_method '\w scans'
_diffrn_radiation_monochromator graphite
_diffrn_radiation_probe x-ray
_diffrn_radiation_type 'Mo K\a'
_diffrn_radiation_wavelength 0.71073
_diffrn_reflns_av_R_equivalents 0.0492
_diffrn_reflns_av_unetI/netI 0.0398
_diffrn_reflns_Laue_measured_fraction_full 1.000
_diffrn_reflns_Laue_measured_fraction_max 1.000
_diffrn_reflns_limit_h_max 24
_diffrn_reflns_limit_h_min -27
_diffrn_reflns_limit_k_max 22
_diffrn_reflns_limit_k_min -21
_diffrn_reflns_limit_l_max 54
_diffrn_reflns_limit_l_min -40
_diffrn_reflns_number 92091
_diffrn_reflns_point_group_measured_fraction_full 1.000
_diffrn_reflns_point_group_measured_fraction_max 1.000
_diffrn_reflns_theta_full 25.242
_diffrn_reflns_theta_max 27.485
_diffrn_reflns_theta_min 1.928
_diffrn_source 'fine-focus sealed X-ray tube'
_diffrn_source_type 'Enhance (Mo) X-ray Source'
_exptl_absorpt_coefficient_mu 2.634
_exptl_absorpt_correction_T_max 1.00000
_exptl_absorpt_correction_T_min 0.51019
_exptl_absorpt_correction_type multi-scan
_exptl_absorpt_process_details
;
CrysAlisPro 1.171.39.29a (Rigaku Oxford Diffraction, 2015)
Empirical absorption correction using spherical harmonics,
 implemented in SCALE3 ABSPACK scaling algorithm.
;
_exptl_crystal_colour colorless
_exptl_crystal_density_diffrn 1.226
_exptl_crystal_description plate-like
_exptl_crystal_F_000 6016
_exptl_crystal_size_max 0.42
_exptl_crystal_size_mid 0.36
_exptl_crystal_size_min 0.05
_refine_diff_density_max 0.540
_refine_diff_density_min -1.046
_refine_diff_density_rms 0.099
_refine_ls_extinction_method none
_refine_ls_goodness_of_fit_ref 1.012
_refine_ls_hydrogen_treatment constr
_refine_ls_matrix_type full
_refine_ls_number_parameters 701
_refine_ls_number_reflns 17946
_refine_ls_number_restraints 0
_refine_ls_restrained_S_all 1.012
_refine_ls_R_factor_all 0.0558
_refine_ls_R_factor_gt 0.0324
_refine_ls_shift/su_max 0.009
_refine_ls_shift/su_mean 0.000
_refine_ls_structure_factor_coef Fsqd
_refine_ls_weighting_details 'w=1/[\s^2^(Fo^2^)+(0.0213P)^2^+18.6422P] where P=(Fo^2^+2Fc^2^)/3'
_refine_ls_weighting_scheme calc
_refine_ls_wR_factor_gt 0.0654
_refine_ls_wR_factor_ref 0.0734
_reflns_Friedel_coverage 0.000
_reflns_number_gt 13418
_reflns_number_total 17946
_reflns_threshold_expression 'I > 2\s(I)'
_cod_data_source_file d2dt02759c2.cif
_cod_data_source_block 3_CCDC3
_cod_database_code 7711328
_shelx_shelxl_version_number 2014/7
_shelx_space_group_comment
;
The symmetry employed for this shelxl refinement is uniquely defined
by the following loop, which should always be used as a source of
symmetry information in preference to the above space-group names.
They are only intended as comments.
;
_olex2_refinement_description
;
1.a Ternary CH refined with riding coordinates:
 C15(H15), C18(H18), C47(H47), C50(H50)
1.b Secondary CH2 refined with riding coordinates:
 C3(H3A,H3B), C21(H21A,H21B), C25(H25A,H25B), C29(H29A,H29B), C35(H35A,H35B),
 C53(H53A,H53B), C57(H57A,H57B), C61(H61A,H61B)
1.c Aromatic/amide H refined with riding coordinates:
 C11(H11), C12(H12), C13(H13), C43(H43), C44(H44), C45(H45)
1.d Idealised Me refined as rotating group:
 C5(H5A,H5B,H5C), C6(H6A,H6B,H6C), C7(H7A,H7B,H7C), C8(H8A,H8B,H8C), C16(H16A,
 H16B,H16C), C17(H17A,H17B,H17C), C19(H19A,H19B,H19C), C20(H20A,H20B,H20C),
 C22(H22A,H22B,H22C), C23(H23A,H23B,H23C), C24(H24A,H24B,H24C), C26(H26A,H26B,
 H26C), C27(H27A,H27B,H27C), C28(H28A,H28B,H28C), C30(H30A,H30B,H30C), C31(H31A,
 H31B,H31C), C32(H32A,H32B,H32C), C37(H37A,H37B,H37C), C38(H38A,H38B,H38C),
 C39(H39A,H39B,H39C), C40(H40A,H40B,H40C), C48(H48A,H48B,H48C), C49(H49A,H49B,
 H49C), C51(H51A,H51B,H51C), C52(H52A,H52B,H52C), C54(H54A,H54B,H54C), C55(H55A,
 H55B,H55C), C56(H56A,H56B,H56C), C58(H58A,H58B,H58C), C59(H59A,H59B,H59C),
 C60(H60A,H60B,H60C), C62(H62A,H62B,H62C), C63(H63A,H63B,H63C), C64(H64A,H64B,
 H64C)
;
_olex2_submission_special_instructions 'No special instructions were received'

loop_
_space_group_symop_operation_xyz
'x, y, z'
'-x+1/2, -y, z+1/2'
'-x, y+1/2, -z+1/2'
'x+1/2, -y+1/2, -z'
'-x, -y, -z'
'x-1/2, y, -z-1/2'
'x, -y-1/2, z-1/2'
'-x-1/2, y-1/2, z'

loop_
_atom_site_label
_atom_site_type_symbol
_atom_site_fract_x
_atom_site_fract_y
_atom_site_fract_z
_atom_site_U_iso_or_equiv
_atom_site_adp_type
_atom_site_occupancy
_atom_site_site_symmetry_order
_atom_site_calc_flag
_atom_site_refinement_flags_posn
_atom_site_refinement_flags_adp
_atom_site_refinement_flags_occupancy
_atom_site_disorder_assembly
_atom_site_disorder_group
Lu1 Lu 0.05123(2) 0.27183(2) 0.68681(2) 0.03092(4) Uani 1 1 d . . . . .
Si1 Si 0.16422(5) 0.43553(6) 0.66988(2) 0.0362(2) Uani 1 1 d . . . . .
Si2 Si 0.11003(6) 0.24198(7) 0.76804(2) 0.0519(3) Uani 1 1 d . . . . .
Si3 Si 0.10298(4) 0.08906(6) 0.64460(2) 0.0364(2) Uani 1 1 d . . . . .
N1 N -0.11145(12) 0.28584(14) 0.67710(6) 0.0283(6) Uani 1 1 d . . . . .
C1 C -0.05656(15) 0.29052(18) 0.66435(7) 0.0290(7) Uani 1 1 d . . . . .
C2 C -0.06387(15) 0.3155(2) 0.62993(7) 0.0341(7) Uani 1 1 d . . . . .
C3 C -0.13226(16) 0.3395(2) 0.62725(8) 0.0439(9) Uani 1 1 d . . . . .
H3A H -0.1360 0.3958 0.6277 0.053 Uiso 1 1 calc R U . . .
H3B H -0.1496 0.3207 0.6075 0.053 Uiso 1 1 calc R U . . .
C4 C -0.16667(15) 0.3038(2) 0.65522(8) 0.0359(8) Uani 1 1 d . . . . .
C5 C -0.04655(19) 0.2475(3) 0.60818(8) 0.0554(11) Uani 1 1 d . . . . .
H5A H -0.0046 0.2317 0.6124 0.083 Uiso 1 1 calc R U . . .
H5B H -0.0501 0.2636 0.5865 0.083 Uiso 1 1 calc R U . . .
H5C H -0.0741 0.2046 0.6120 0.083 Uiso 1 1 calc R U . . .
C6 C -0.0202(2) 0.3835(2) 0.62326(9) 0.0585(11) Uani 1 1 d . . . . .
H6A H -0.0302 0.4261 0.6370 0.088 Uiso 1 1 calc R U . . .
H6B H -0.0247 0.3995 0.6016 0.088 Uiso 1 1 calc R U . . .
H6C H 0.0219 0.3674 0.6269 0.088 Uiso 1 1 calc R U . . .
C7 C -0.2012(2) 0.2293(3) 0.64702(11) 0.0688(14) Uani 1 1 d . . . . .
H7A H -0.1729 0.1926 0.6378 0.103 Uiso 1 1 calc R U . . .
H7B H -0.2337 0.2407 0.6322 0.103 Uiso 1 1 calc R U . . .
H7C H -0.2189 0.2074 0.6659 0.103 Uiso 1 1 calc R U . . .
C8 C -0.21211(17) 0.3601(3) 0.67015(9) 0.0555(11) Uani 1 1 d . . . . .
H8A H -0.2267 0.3390 0.6898 0.083 Uiso 1 1 calc R U . . .
H8B H -0.2466 0.3679 0.6561 0.083 Uiso 1 1 calc R U . . .
H8C H -0.1918 0.4089 0.6740 0.083 Uiso 1 1 calc R U . . .
C9 C -0.12067(14) 0.26706(19) 0.71062(7) 0.0301(7) Uani 1 1 d . . . . .
C10 C -0.12105(15) 0.3292(2) 0.73228(8) 0.0354(8) Uani 1 1 d . . . . .
C11 C -0.13089(17) 0.3104(2) 0.76393(8) 0.0472(9) Uani 1 1 d . . . . .
H11 H -0.1319 0.3500 0.7789 0.057 Uiso 1 1 calc R U . . .
C12 C -0.13920(19) 0.2345(3) 0.77359(9) 0.0547(11) Uani 1 1 d . . . . .
H12 H -0.1466 0.2236 0.7948 0.066 Uiso 1 1 calc R U . . .
C13 C -0.13665(18) 0.1749(2) 0.75197(9) 0.0476(9) Uani 1 1 d . . . . .
H13 H -0.1413 0.1238 0.7589 0.057 Uiso 1 1 calc R U . . .
C14 C -0.12726(15) 0.1893(2) 0.71995(8) 0.0345(8) Uani 1 1 d . . . . .
C15 C -0.10949(17) 0.4135(2) 0.72396(9) 0.0440(9) Uani 1 1 d . . . . .
H15 H -0.1065 0.4176 0.7009 0.053 Uiso 1 1 calc R U . . .
C16 C -0.1621(2) 0.4668(2) 0.73509(10) 0.0629(12) Uani 1 1 d . . . . .
H16A H -0.2010 0.4473 0.7274 0.094 Uiso 1 1 calc R U . . .
H16B H -0.1555 0.5184 0.7270 0.094 Uiso 1 1 calc R U . . .
H16C H -0.1628 0.4683 0.7578 0.094 Uiso 1 1 calc R U . . .
C17 C -0.04752(18) 0.4407(3) 0.73822(11) 0.0626(12) Uani 1 1 d . . . . .
H17A H -0.0497 0.4379 0.7609 0.094 Uiso 1 1 calc R U . . .
H17B H -0.0395 0.4934 0.7319 0.094 Uiso 1 1 calc R U . . .
H17C H -0.0146 0.4077 0.7308 0.094 Uiso 1 1 calc R U . . .
C18 C -0.12256(17) 0.11925(19) 0.69809(8) 0.0388(8) Uani 1 1 d . . . . .
H18 H -0.1182 0.1384 0.6764 0.047 Uiso 1 1 calc R U . . .
C19 C -0.18141(19) 0.0682(2) 0.69971(10) 0.0552(11) Uani 1 1 d . . . . .
H19A H -0.1834 0.0430 0.7200 0.083 Uiso 1 1 calc R U . . .
H19B H -0.1799 0.0296 0.6833 0.083 Uiso 1 1 calc R U . . .
H19C H -0.2175 0.1003 0.6969 0.083 Uiso 1 1 calc R U . . .
C20 C -0.06553(19) 0.0704(2) 0.70586(10) 0.0556(11) Uani 1 1 d . . . . .
H20A H -0.0290 0.1020 0.7041 0.083 Uiso 1 1 calc R U . . .
H20B H -0.0628 0.0276 0.6913 0.083 Uiso 1 1 calc R U . . .
H20C H -0.0690 0.0506 0.7270 0.083 Uiso 1 1 calc R U . . .
C21 C 0.09496(16) 0.3959(2) 0.68900(8) 0.0408(8) Uani 1 1 d . . . . .
H21A H 0.0617 0.4305 0.6826 0.049 Uiso 1 1 calc R U . . .
H21B H 0.1013 0.4055 0.7114 0.049 Uiso 1 1 calc R U . . .
C22 C 0.1876(2) 0.5345(2) 0.68488(9) 0.0571(11) Uani 1 1 d . . . . .
H22A H 0.1527 0.5692 0.6837 0.086 Uiso 1 1 calc R U . . .
H22B H 0.2209 0.5545 0.6721 0.086 Uiso 1 1 calc R U . . .
H22C H 0.2011 0.5304 0.7065 0.086 Uiso 1 1 calc R U . . .
C23 C 0.15154(18) 0.4473(2) 0.62636(8) 0.0492(10) Uani 1 1 d . . . . .
H23A H 0.1428 0.3974 0.6171 0.074 Uiso 1 1 calc R U . . .
H23B H 0.1882 0.4687 0.6168 0.074 Uiso 1 1 calc R U . . .
H23C H 0.1171 0.4817 0.6228 0.074 Uiso 1 1 calc R U . . .
C24 C 0.23293(17) 0.3710(2) 0.67616(10) 0.0532(10) Uani 1 1 d . . . . .
H24A H 0.2404 0.3653 0.6984 0.080 Uiso 1 1 calc R U . . .
H24B H 0.2687 0.3938 0.6663 0.080 Uiso 1 1 calc R U . . .
H24C H 0.2250 0.3209 0.6670 0.080 Uiso 1 1 calc R U . . .
C25 C 0.05183(17) 0.2212(2) 0.73778(8) 0.0439(9) Uani 1 1 d . . . . .
H25A H 0.0122 0.2352 0.7470 0.053 Uiso 1 1 calc R U . . .
H25B H 0.0514 0.1650 0.7354 0.053 Uiso 1 1 calc R U . . .
C26 C 0.1077(4) 0.3460(3) 0.78075(13) 0.135(3) Uani 1 1 d . . . . .
H26A H 0.1193 0.3788 0.7633 0.203 Uiso 1 1 calc R U . . .
H26B H 0.1362 0.3537 0.7979 0.203 Uiso 1 1 calc R U . . .
H26C H 0.0665 0.3590 0.7875 0.203 Uiso 1 1 calc R U . . .
C27 C 0.0999(3) 0.1833(3) 0.80523(9) 0.0860(17) Uani 1 1 d . . . . .
H27A H 0.0604 0.1951 0.8146 0.129 Uiso 1 1 calc R U . . .
H27B H 0.1324 0.1960 0.8199 0.129 Uiso 1 1 calc R U . . .
H27C H 0.1018 0.1288 0.8002 0.129 Uiso 1 1 calc R U . . .
C28 C 0.1888(2) 0.2181(4) 0.75199(12) 0.0950(19) Uani 1 1 d . . . . .
H28A H 0.1889 0.1658 0.7440 0.143 Uiso 1 1 calc R U . . .
H28B H 0.2191 0.2228 0.7686 0.143 Uiso 1 1 calc R U . . .
H28C H 0.1989 0.2535 0.7352 0.143 Uiso 1 1 calc R U . . .
C29 C 0.11050(16) 0.1938(2) 0.65294(8) 0.0406(8) Uani 1 1 d . . . . .
H29A H 0.1079 0.2190 0.6324 0.049 Uiso 1 1 calc R U . . .
H29B H 0.1530 0.2006 0.6599 0.049 Uiso 1 1 calc R U . . .
C30 C 0.15965(19) 0.0481(2) 0.61510(9) 0.0531(10) Uani 1 1 d . . . . .
H30A H 0.1583 0.0785 0.5960 0.080 Uiso 1 1 calc R U . . .
H30B H 0.1488 -0.0048 0.6104 0.080 Uiso 1 1 calc R U . . .
H30C H 0.2007 0.0497 0.6238 0.080 Uiso 1 1 calc R U . . .
C31 C 0.02463(18) 0.0644(2) 0.62836(10) 0.0550(10) Uani 1 1 d . . . . .
H31A H -0.0069 0.0853 0.6420 0.083 Uiso 1 1 calc R U . . .
H31B H 0.0202 0.0088 0.6272 0.083 Uiso 1 1 calc R U . . .
H31C H 0.0203 0.0863 0.6076 0.083 Uiso 1 1 calc R U . . .
C32 C 0.1150(2) 0.0317(3) 0.68187(9) 0.0610(12) Uani 1 1 d . . . . .
H32A H 0.1562 0.0405 0.6897 0.091 Uiso 1 1 calc R U . . .
H32B H 0.1095 -0.0227 0.6775 0.091 Uiso 1 1 calc R U . . .
H32C H 0.0853 0.0479 0.6975 0.091 Uiso 1 1 calc R U . . .
Lu2 Lu 0.53957(2) 0.25863(2) 0.56057(2) 0.02718(4) Uani 1 1 d . . . . .
Si4 Si 0.63255(4) 0.42986(5) 0.58789(2) 0.0352(2) Uani 1 1 d . . . . .
Si5 Si 0.59454(5) 0.26073(6) 0.47693(2) 0.0356(2) Uani 1 1 d . . . . .
Si6 Si 0.65356(4) 0.10502(5) 0.58578(2) 0.0350(2) Uani 1 1 d . . . . .
N2 N 0.37802(11) 0.24876(14) 0.57218(6) 0.0265(5) Uani 1 1 d . . . . .
C33 C 0.43306(14) 0.25018(17) 0.58534(7) 0.0270(6) Uani 1 1 d . . . . .
C34 C 0.42444(15) 0.2548(2) 0.62103(7) 0.0375(8) Uani 1 1 d . . . . .
C35 C 0.35632(16) 0.2777(3) 0.62532(8) 0.0490(10) Uani 1 1 d . . . . .
H35A H 0.3384 0.2499 0.6431 0.059 Uiso 1 1 calc R U . . .
H35B H 0.3529 0.3332 0.6294 0.059 Uiso 1 1 calc R U . . .
C36 C 0.32248(15) 0.2567(2) 0.59478(8) 0.0394(8) Uani 1 1 d . . . . .
C37 C 0.46869(18) 0.3139(2) 0.63572(9) 0.0510(10) Uani 1 1 d . . . . .
H37A H 0.5107 0.2976 0.6322 0.076 Uiso 1 1 calc R U . . .
H37B H 0.4610 0.3173 0.6581 0.076 Uiso 1 1 calc R U . . .
H37C H 0.4622 0.3639 0.6262 0.076 Uiso 1 1 calc R U . . .
C38 C 0.43891(19) 0.1737(2) 0.63499(9) 0.0565(11) Uani 1 1 d . . . . .
H38A H 0.4107 0.1360 0.6263 0.085 Uiso 1 1 calc R U . . .
H38B H 0.4343 0.1752 0.6576 0.085 Uiso 1 1 calc R U . . .
H38C H 0.4807 0.1593 0.6297 0.085 Uiso 1 1 calc R U . . .
C39 C 0.27923(16) 0.3210(2) 0.58403(9) 0.0528(10) Uani 1 1 d . . . . .
H39A H 0.3012 0.3695 0.5837 0.079 Uiso 1 1 calc R U . . .
H39B H 0.2448 0.3246 0.5984 0.079 Uiso 1 1 calc R U . . .
H39C H 0.2642 0.3095 0.5632 0.079 Uiso 1 1 calc R U . . .
C40 C 0.28558(17) 0.1810(2) 0.59659(9) 0.0543(11) Uani 1 1 d . . . . .
H40A H 0.2713 0.1670 0.5758 0.081 Uiso 1 1 calc R U . . .
H40B H 0.2506 0.1879 0.6103 0.081 Uiso 1 1 calc R U . . .
H40C H 0.3116 0.1403 0.6047 0.081 Uiso 1 1 calc R U . . .
C41 C 0.36949(13) 0.23846(18) 0.53826(7) 0.0274(6) Uani 1 1 d . . . . .
C42 C 0.36502(14) 0.30447(19) 0.51882(8) 0.0310(7) Uani 1 1 d . . . . .
C43 C 0.35436(16) 0.2915(2) 0.48658(8) 0.0414(8) Uani 1 1 d . . . . .
H43 H 0.3505 0.3339 0.4730 0.050 Uiso 1 1 calc R U . . .
C44 C 0.34940(19) 0.2174(2) 0.47450(8) 0.0493(10) Uani 1 1 d . . . . .
H44 H 0.3413 0.2103 0.4531 0.059 Uiso 1 1 calc R U . . .
C45 C 0.35639(17) 0.1537(2) 0.49397(8) 0.0437(9) Uani 1 1 d . . . . .
H45 H 0.3540 0.1040 0.4854 0.052 Uiso 1 1 calc R U . . .
C46 C 0.36691(14) 0.16231(19) 0.52629(7) 0.0315(7) Uani 1 1 d . . . . .
C47 C 0.37539(16) 0.38742(19) 0.52980(9) 0.0389(8) Uani 1 1 d . . . . .
H47 H 0.3806 0.3870 0.5528 0.047 Uiso 1 1 calc R U . . .
C48 C 0.32100(19) 0.4415(2) 0.52167(11) 0.0607(12) Uani 1 1 d . . . . .
H48A H 0.3180 0.4469 0.4991 0.091 Uiso 1 1 calc R U . . .
H48B H 0.3278 0.4916 0.5311 0.091 Uiso 1 1 calc R U . . .
H48C H 0.2832 0.4197 0.5297 0.091 Uiso 1 1 calc R U . . .
C49 C 0.43508(17) 0.4193(2) 0.51490(10) 0.0520(10) Uani 1 1 d . . . . .
H49A H 0.4682 0.3828 0.5181 0.078 Uiso 1 1 calc R U . . .
H49B H 0.4456 0.4680 0.5246 0.078 Uiso 1 1 calc R U . . .
H49C H 0.4288 0.4269 0.4926 0.078 Uiso 1 1 calc R U . . .
C50 C 0.37767(16) 0.08926(19) 0.54574(8) 0.0380(8) Uani 1 1 d . . . . .
H50 H 0.3780 0.1044 0.5681 0.046 Uiso 1 1 calc R U . . .
C51 C 0.32562(18) 0.0292(2) 0.54121(9) 0.0516(10) Uani 1 1 d . . . . .
H51A H 0.2862 0.0534 0.5452 0.077 Uiso 1 1 calc R U . . .
H51B H 0.3315 -0.0132 0.5557 0.077 Uiso 1 1 calc R U . . .
H51C H 0.3266 0.0098 0.5199 0.077 Uiso 1 1 calc R U . . .
C52 C 0.44060(18) 0.0524(2) 0.53815(11) 0.0603(12) Uani 1 1 d . . . . .
H52A H 0.4421 0.0389 0.5161 0.090 Uiso 1 1 calc R U . . .
H52B H 0.4461 0.0064 0.5507 0.090 Uiso 1 1 calc R U . . .
H52C H 0.4731 0.0888 0.5428 0.090 Uiso 1 1 calc R U . . .
C53 C 0.56857(15) 0.38855(19) 0.56483(7) 0.0344(8) Uani 1 1 d . . . . .
H53A H 0.5756 0.4059 0.5433 0.041 Uiso 1 1 calc R U . . .
H53B H 0.5317 0.4156 0.5720 0.041 Uiso 1 1 calc R U . . .
C54 C 0.63472(18) 0.5393(2) 0.58629(10) 0.0555(11) Uani 1 1 d . . . . .
H54A H 0.6396 0.5559 0.5647 0.083 Uiso 1 1 calc R U . . .
H54B H 0.6690 0.5579 0.5987 0.083 Uiso 1 1 calc R U . . .
H54C H 0.5967 0.5598 0.5946 0.083 Uiso 1 1 calc R U . . .
C55 C 0.62540(18) 0.4052(2) 0.63100(8) 0.0501(10) Uani 1 1 d . . . . .
H55A H 0.5857 0.4222 0.6387 0.075 Uiso 1 1 calc R U . . .
H55B H 0.6577 0.4310 0.6426 0.075 Uiso 1 1 calc R U . . .
H55C H 0.6291 0.3500 0.6337 0.075 Uiso 1 1 calc R U . . .
C56 C 0.70938(17) 0.3930(3) 0.57350(11) 0.0598(12) Uani 1 1 d . . . . .
H56A H 0.7097 0.3371 0.5742 0.090 Uiso 1 1 calc R U . . .
H56B H 0.7418 0.4129 0.5868 0.090 Uiso 1 1 calc R U . . .
H56C H 0.7160 0.4100 0.5521 0.090 Uiso 1 1 calc R U . . .
C57 C 0.54906(16) 0.2152(2) 0.50869(7) 0.0375(8) Uani 1 1 d . . . . .
H57A H 0.5642 0.1622 0.5102 0.045 Uiso 1 1 calc R U . . .
H57B H 0.5070 0.2117 0.5006 0.045 Uiso 1 1 calc R U . . .
C58 C 0.5545(2) 0.3494(3) 0.46148(10) 0.0714(14) Uani 1 1 d . . . . .
H58A H 0.5128 0.3364 0.4556 0.107 Uiso 1 1 calc R U . . .
H58B H 0.5764 0.3685 0.4433 0.107 Uiso 1 1 calc R U . . .
H58C H 0.5539 0.3888 0.4776 0.107 Uiso 1 1 calc R U . . .
C59 C 0.6070(2) 0.1948(2) 0.44220(8) 0.0541(10) Uani 1 1 d . . . . .
H59A H 0.6334 0.1523 0.4483 0.081 Uiso 1 1 calc R U . . .
H59B H 0.6262 0.2234 0.4253 0.081 Uiso 1 1 calc R U . . .
H59C H 0.5678 0.1748 0.4351 0.081 Uiso 1 1 calc R U . . .
C60 C 0.6729(2) 0.2918(3) 0.49043(10) 0.0772(15) Uani 1 1 d . . . . .
H60A H 0.6688 0.3267 0.5081 0.116 Uiso 1 1 calc R U . . .
H60B H 0.6939 0.3180 0.4734 0.116 Uiso 1 1 calc R U . . .
H60C H 0.6964 0.2470 0.4967 0.116 Uiso 1 1 calc R U . . .
C61 C 0.6023(2) 0.1864(2) 0.59367(9) 0.0555(11) Uani 1 1 d . . . . .
H61A H 0.6286 0.2246 0.6040 0.067 Uiso 1 1 calc R U . . .
H61B H 0.5745 0.1674 0.6100 0.067 Uiso 1 1 calc R U . . .
C62 C 0.68828(18) 0.0623(2) 0.62254(8) 0.0444(9) Uani 1 1 d . . . . .
H62A H 0.7125 0.1012 0.6332 0.067 Uiso 1 1 calc R U . . .
H62B H 0.7144 0.0191 0.6170 0.067 Uiso 1 1 calc R U . . .
H62C H 0.6557 0.0447 0.6363 0.067 Uiso 1 1 calc R U . . .
C63 C 0.7171(2) 0.1345(4) 0.55891(13) 0.119(3) Uani 1 1 d . . . . .
H63A H 0.6999 0.1568 0.5400 0.178 Uiso 1 1 calc R U . . .
H63B H 0.7415 0.0897 0.5535 0.178 Uiso 1 1 calc R U . . .
H63C H 0.7429 0.1723 0.5693 0.178 Uiso 1 1 calc R U . . .
C64 C 0.6103(3) 0.0248(3) 0.56597(12) 0.100(2) Uani 1 1 d . . . . .
H64A H 0.5713 0.0171 0.5765 0.150 Uiso 1 1 calc R U . . .
H64B H 0.6343 -0.0223 0.5670 0.150 Uiso 1 1 calc R U . . .
H64C H 0.6031 0.0382 0.5442 0.150 Uiso 1 1 calc R U . . .

loop_
_atom_site_aniso_label
_atom_site_aniso_U_11
_atom_site_aniso_U_22
_atom_site_aniso_U_33
_atom_site_aniso_U_23
_atom_site_aniso_U_13
_atom_site_aniso_U_12
Lu1 0.03084(7) 0.03738(8) 0.02455(7) 0.00045(6) -0.00149(6) 0.00332(5)
Si1 0.0424(6) 0.0362(5) 0.0300(5) -0.0075(4) 0.0048(4) -0.0019(4)
Si2 0.0700(8) 0.0541(7) 0.0315(6) 0.0004(5) -0.0149(5) 0.0078(6)
Si3 0.0383(5) 0.0353(5) 0.0357(5) 0.0048(4) 0.0040(4) 0.0042(4)
N1 0.0324(14) 0.0262(13) 0.0262(14) -0.0001(11) -0.0064(11) 0.0026(11)
C1 0.0353(17) 0.0262(15) 0.0256(16) -0.0020(13) 0.0000(14) 0.0028(13)
C2 0.0368(18) 0.0410(19) 0.0244(17) 0.0047(14) -0.0001(14) 0.0061(15)
C3 0.046(2) 0.054(2) 0.0311(19) 0.0035(17) -0.0047(17) 0.0141(17)
C4 0.0309(17) 0.045(2) 0.0312(18) 0.0017(15) -0.0080(15) 0.0027(15)
C5 0.064(3) 0.070(3) 0.032(2) -0.0116(19) -0.0043(18) 0.022(2)
C6 0.066(3) 0.063(3) 0.046(2) 0.020(2) 0.003(2) -0.005(2)
C7 0.064(3) 0.061(3) 0.081(3) 0.011(2) -0.042(3) -0.017(2)
C8 0.038(2) 0.080(3) 0.048(2) 0.009(2) -0.0013(18) 0.018(2)
C9 0.0298(16) 0.0368(17) 0.0238(16) 0.0002(14) 0.0017(13) 0.0015(14)
C10 0.0347(18) 0.0394(19) 0.0322(19) -0.0063(15) 0.0022(15) 0.0005(14)
C11 0.051(2) 0.057(3) 0.033(2) -0.0135(18) 0.0037(17) 0.0005(19)
C12 0.070(3) 0.069(3) 0.0260(19) 0.0029(19) 0.0099(19) -0.001(2)
C13 0.061(3) 0.045(2) 0.036(2) 0.0112(18) 0.0059(19) -0.0019(18)
C14 0.0369(18) 0.0383(19) 0.0283(18) 0.0030(14) 0.0039(15) -0.0023(14)
C15 0.051(2) 0.0355(19) 0.045(2) -0.0111(17) 0.0084(18) 0.0006(16)
C16 0.071(3) 0.047(2) 0.071(3) -0.014(2) 0.008(2) 0.014(2)
C17 0.057(3) 0.056(3) 0.074(3) -0.027(2) 0.013(2) -0.015(2)
C18 0.050(2) 0.0304(18) 0.0358(19) 0.0017(15) 0.0042(17) -0.0031(15)
C19 0.062(3) 0.040(2) 0.063(3) -0.004(2) 0.009(2) -0.0152(19)
C20 0.065(3) 0.042(2) 0.060(3) -0.001(2) 0.004(2) 0.0052(19)
C21 0.042(2) 0.051(2) 0.0298(18) -0.0048(17) 0.0063(16) -0.0012(16)
C22 0.067(3) 0.050(2) 0.055(3) -0.018(2) 0.007(2) -0.010(2)
C23 0.058(2) 0.052(2) 0.037(2) -0.0012(18) 0.0037(19) -0.0103(19)
C24 0.043(2) 0.057(3) 0.060(3) -0.003(2) 0.009(2) 0.0049(18)
C25 0.048(2) 0.055(2) 0.0278(18) 0.0056(16) -0.0009(16) -0.0008(17)
C26 0.263(9) 0.065(4) 0.078(4) -0.020(3) -0.088(5) 0.024(5)
C27 0.127(5) 0.097(4) 0.034(3) 0.009(2) -0.007(3) 0.023(4)
C28 0.059(3) 0.142(6) 0.083(4) 0.025(4) -0.020(3) -0.010(3)
C29 0.042(2) 0.043(2) 0.037(2) -0.0004(16) 0.0031(16) 0.0048(16)
C30 0.062(3) 0.042(2) 0.055(3) -0.0042(19) 0.012(2) 0.0069(19)
C31 0.051(2) 0.051(2) 0.063(3) 0.010(2) -0.003(2) -0.0060(19)
C32 0.068(3) 0.060(3) 0.054(3) 0.023(2) 0.009(2) 0.019(2)
Lu2 0.02701(7) 0.02955(7) 0.02499(7) -0.00122(5) 0.00172(5) 0.00095(5)
Si4 0.0325(5) 0.0318(5) 0.0412(6) -0.0067(4) -0.0043(4) -0.0023(4)
Si5 0.0445(5) 0.0389(5) 0.0234(5) -0.0017(4) 0.0033(4) -0.0014(4)
Si6 0.0381(5) 0.0336(5) 0.0333(5) 0.0027(4) 0.0029(4) 0.0076(4)
N2 0.0257(13) 0.0292(14) 0.0244(13) -0.0030(11) 0.0046(11) -0.0014(10)
C33 0.0306(16) 0.0235(15) 0.0269(16) -0.0029(13) 0.0010(13) -0.0021(12)
C34 0.0363(18) 0.050(2) 0.0258(17) -0.0053(16) 0.0005(14) -0.0064(16)
C35 0.041(2) 0.077(3) 0.0291(19) -0.0096(19) 0.0049(16) -0.0024(19)
C36 0.0280(17) 0.060(2) 0.0302(18) -0.0103(17) 0.0062(14) -0.0031(16)
C37 0.051(2) 0.064(3) 0.038(2) -0.0124(19) -0.0027(18) -0.010(2)
C38 0.060(3) 0.065(3) 0.044(2) 0.016(2) 0.000(2) -0.009(2)
C39 0.033(2) 0.074(3) 0.051(2) -0.016(2) 0.0074(18) 0.0068(19)
C40 0.040(2) 0.071(3) 0.051(2) -0.010(2) 0.0164(19) -0.014(2)
C41 0.0226(14) 0.0358(17) 0.0238(15) -0.0035(13) -0.0007(12) -0.0021(13)
C42 0.0253(16) 0.0344(18) 0.0333(18) -0.0010(14) -0.0026(14) 0.0032(13)
C43 0.045(2) 0.045(2) 0.0342(19) 0.0076(16) -0.0054(16) 0.0007(16)
C44 0.069(3) 0.055(3) 0.0240(18) -0.0060(17) -0.0052(18) -0.007(2)
C45 0.060(2) 0.038(2) 0.033(2) -0.0099(16) 0.0015(18) -0.0072(17)
C46 0.0310(17) 0.0337(18) 0.0297(18) -0.0030(14) 0.0005(14) -0.0033(13)
C47 0.040(2) 0.0334(19) 0.043(2) -0.0019(16) -0.0084(17) 0.0056(15)
C48 0.058(3) 0.048(2) 0.076(3) 0.000(2) -0.010(2) 0.022(2)
C49 0.050(2) 0.038(2) 0.068(3) 0.0069(19) -0.015(2) -0.0053(17)
C50 0.045(2) 0.0300(18) 0.039(2) -0.0015(15) -0.0009(16) -0.0081(15)
C51 0.060(3) 0.041(2) 0.054(3) -0.0010(19) -0.003(2) -0.0192(18)
C52 0.055(3) 0.036(2) 0.090(3) 0.009(2) 0.004(2) 0.0052(18)
C53 0.0377(19) 0.0351(18) 0.0305(19) -0.0013(14) -0.0029(14) -0.0019(14)
C54 0.046(2) 0.037(2) 0.083(3) -0.004(2) -0.001(2) -0.0058(17)
C55 0.051(2) 0.054(2) 0.045(2) -0.0065(19) -0.0170(19) -0.0013(18)
C56 0.038(2) 0.065(3) 0.076(3) -0.029(2) -0.007(2) -0.0020(19)
C57 0.049(2) 0.0345(18) 0.0286(18) -0.0039(14) 0.0051(15) -0.0028(15)
C58 0.109(4) 0.054(3) 0.051(3) 0.014(2) 0.021(3) 0.020(3)
C59 0.068(3) 0.060(3) 0.035(2) -0.0107(19) 0.007(2) 0.006(2)
C60 0.066(3) 0.118(4) 0.048(3) -0.015(3) 0.007(2) -0.032(3)
C61 0.068(3) 0.058(3) 0.041(2) 0.0001(19) -0.001(2) 0.030(2)
C62 0.056(2) 0.0338(19) 0.044(2) 0.0020(16) -0.0099(18) 0.0040(17)
C63 0.060(3) 0.176(7) 0.120(5) 0.094(5) 0.041(3) 0.046(4)
C64 0.169(6) 0.044(3) 0.088(4) -0.010(3) -0.070(4) 0.008(3)

loop_
_atom_type_symbol
_atom_type_description
_atom_type_scat_dispersion_real
_atom_type_scat_dispersion_imag
_atom_type_scat_source
C C 0.0033 0.0016 'International Tables Vol C Tables 4.2.6.8 and 6.1.1.4'
H H 0.0000 0.0000 'International Tables Vol C Tables 4.2.6.8 and 6.1.1.4'
N N 0.0061 0.0033 'International Tables Vol C Tables 4.2.6.8 and 6.1.1.4'
Si Si 0.0817 0.0704 'International Tables Vol C Tables 4.2.6.8 and 6.1.1.4'
Lu Lu -0.4720 5.8584 'International Tables Vol C Tables 4.2.6.8 and 6.1.1.4'

loop_
_geom_angle_atom_site_label_1
_geom_angle_atom_site_label_2
_geom_angle_atom_site_label_3
_geom_angle
_geom_angle_site_symmetry_1
_geom_angle_site_symmetry_3
_geom_angle_publ_flag
C21 Lu1 C1 105.67(11) . . ?
C21 Lu1 C29 109.09(12) . . ?
C25 Lu1 C1 113.61(11) . . ?
C25 Lu1 C21 107.63(13) . . ?
C25 Lu1 C29 110.47(13) . . ?
C29 Lu1 C1 110.15(11) . . ?
C21 Si1 C22 113.95(17) . . ?
C21 Si1 C23 110.82(17) . . ?
C21 Si1 C24 111.29(18) . . ?
C23 Si1 C22 105.81(18) . . ?
C24 Si1 C22 106.0(2) . . ?
C24 Si1 C23 108.63(18) . . ?
C25 Si2 C26 111.7(2) . . ?
C25 Si2 C27 113.6(2) . . ?
C25 Si2 C28 109.0(2) . . ?
C26 Si2 C27 105.6(3) . . ?
C26 Si2 C28 109.8(3) . . ?
C28 Si2 C27 106.9(2) . . ?
C29 Si3 C30 115.79(17) . . ?
C29 Si3 C31 111.79(18) . . ?
C29 Si3 C32 109.93(19) . . ?
C31 Si3 C30 104.95(19) . . ?
C31 Si3 C32 108.2(2) . . ?
C32 Si3 C30 105.68(18) . . ?
C1 N1 C4 116.2(3) . . ?
C1 N1 C9 122.4(3) . . ?
C9 N1 C4 121.3(2) . . ?
N1 C1 Lu1 132.1(2) . . ?
N1 C1 C2 108.6(3) . . ?
C2 C1 Lu1 119.2(2) . . ?
C1 C2 C3 104.2(3) . . ?
C1 C2 C5 109.4(3) . . ?
C1 C2 C6 109.1(3) . . ?
C5 C2 C3 113.2(3) . . ?
C6 C2 C3 111.9(3) . . ?
C6 C2 C5 108.8(3) . . ?
C2 C3 H3A 110.2 . . ?
C2 C3 H3B 110.2 . . ?
H3A C3 H3B 108.5 . . ?
C4 C3 C2 107.6(3) . . ?
C4 C3 H3A 110.2 . . ?
C4 C3 H3B 110.2 . . ?
C3 C4 N1 99.8(2) . . ?
C7 C4 N1 110.3(3) . . ?
C7 C4 C3 113.6(3) . . ?
C8 C4 N1 112.2(3) . . ?
C8 C4 C3 112.4(3) . . ?
C8 C4 C7 108.4(3) . . ?
C2 C5 H5A 109.5 . . ?
C2 C5 H5B 109.5 . . ?
C2 C5 H5C 109.5 . . ?
H5A C5 H5B 109.5 . . ?
H5A C5 H5C 109.5 . . ?
H5B C5 H5C 109.5 . . ?
C2 C6 H6A 109.5 . . ?
C2 C6 H6B 109.5 . . ?
C2 C6 H6C 109.5 . . ?
H6A C6 H6B 109.5 . . ?
H6A C6 H6C 109.5 . . ?
H6B C6 H6C 109.5 . . ?
C4 C7 H7A 109.5 . . ?
C4 C7 H7B 109.5 . . ?
C4 C7 H7C 109.5 . . ?
H7A C7 H7B 109.5 . . ?
H7A C7 H7C 109.5 . . ?
H7B C7 H7C 109.5 . . ?
C4 C8 H8A 109.5 . . ?
C4 C8 H8B 109.5 . . ?
C4 C8 H8C 109.5 . . ?
H8A C8 H8B 109.5 . . ?
H8A C8 H8C 109.5 . . ?
H8B C8 H8C 109.5 . . ?
C10 C9 N1 117.6(3) . . ?
C14 C9 N1 119.7(3) . . ?
C14 C9 C10 122.7(3) . . ?
C9 C10 C15 125.1(3) . . ?
C11 C10 C9 116.8(3) . . ?
C11 C10 C15 118.1(3) . . ?
C10 C11 H11 119.2 . . ?
C12 C11 C10 121.6(3) . . ?
C12 C11 H11 119.2 . . ?
C11 C12 H12 119.9 . . ?
C13 C12 C11 120.2(3) . . ?
C13 C12 H12 119.9 . . ?
C12 C13 H13 119.3 . . ?
C12 C13 C14 121.4(4) . . ?
C14 C13 H13 119.3 . . ?
C9 C14 C18 125.2(3) . . ?
C13 C14 C9 117.3(3) . . ?
C13 C14 C18 117.4(3) . . ?
C10 C15 H15 108.1 . . ?
C10 C15 C16 112.3(3) . . ?
C10 C15 C17 110.1(3) . . ?
C16 C15 H15 108.1 . . ?
C16 C15 C17 109.9(3) . . ?
C17 C15 H15 108.1 . . ?
C15 C16 H16A 109.5 . . ?
C15 C16 H16B 109.5 . . ?
C15 C16 H16C 109.5 . . ?
H16A C16 H16B 109.5 . . ?
H16A C16 H16C 109.5 . . ?
H16B C16 H16C 109.5 . . ?
C15 C17 H17A 109.5 . . ?
C15 C17 H17B 109.5 . . ?
C15 C17 H17C 109.5 . . ?
H17A C17 H17B 109.5 . . ?
H17A C17 H17C 109.5 . . ?
H17B C17 H17C 109.5 . . ?
C14 C18 H18 108.1 . . ?
C14 C18 C19 111.6(3) . . ?
C14 C18 C20 111.0(3) . . ?
C19 C18 H18 108.1 . . ?
C20 C18 H18 108.1 . . ?
C20 C18 C19 109.9(3) . . ?
C18 C19 H19A 109.5 . . ?
C18 C19 H19B 109.5 . . ?
C18 C19 H19C 109.5 . . ?
H19A C19 H19B 109.5 . . ?
H19A C19 H19C 109.5 . . ?
H19B C19 H19C 109.5 . . ?
C18 C20 H20A 109.5 . . ?
C18 C20 H20B 109.5 . . ?
C18 C20 H20C 109.5 . . ?
H20A C20 H20B 109.5 . . ?
H20A C20 H20C 109.5 . . ?
H20B C20 H20C 109.5 . . ?
Lu1 C21 H21A 104.6 . . ?
Lu1 C21 H21B 104.6 . . ?
Si1 C21 Lu1 130.75(18) . . ?
Si1 C21 H21A 104.6 . . ?
Si1 C21 H21B 104.6 . . ?
H21A C21 H21B 105.7 . . ?
Si1 C22 H22A 109.5 . . ?
Si1 C22 H22B 109.5 . . ?
Si1 C22 H22C 109.5 . . ?
H22A C22 H22B 109.5 . . ?
H22A C22 H22C 109.5 . . ?
H22B C22 H22C 109.5 . . ?
Si1 C23 H23A 109.5 . . ?
Si1 C23 H23B 109.5 . . ?
Si1 C23 H23C 109.5 . . ?
H23A C23 H23B 109.5 . . ?
H23A C23 H23C 109.5 . . ?
H23B C23 H23C 109.5 . . ?
Si1 C24 H24A 109.5 . . ?
Si1 C24 H24B 109.5 . . ?
Si1 C24 H24C 109.5 . . ?
H24A C24 H24B 109.5 . . ?
H24A C24 H24C 109.5 . . ?
H24B C24 H24C 109.5 . . ?
Lu1 C25 H25A 106.0 . . ?
Lu1 C25 H25B 106.0 . . ?
Si2 C25 Lu1 125.44(18) . . ?
Si2 C25 H25A 106.0 . . ?
Si2 C25 H25B 106.0 . . ?
H25A C25 H25B 106.3 . . ?
Si2 C26 H26A 109.5 . . ?
Si2 C26 H26B 109.5 . . ?
Si2 C26 H26C 109.5 . . ?
H26A C26 H26B 109.5 . . ?
H26A C26 H26C 109.5 . . ?
H26B C26 H26C 109.5 . . ?
Si2 C27 H27A 109.5 . . ?
Si2 C27 H27B 109.5 . . ?
Si2 C27 H27C 109.5 . . ?
H27A C27 H27B 109.5 . . ?
H27A C27 H27C 109.5 . . ?
H27B C27 H27C 109.5 . . ?
Si2 C28 H28A 109.5 . . ?
Si2 C28 H28B 109.5 . . ?
Si2 C28 H28C 109.5 . . ?
H28A C28 H28B 109.5 . . ?
H28A C28 H28C 109.5 . . ?
H28B C28 H28C 109.5 . . ?
Lu1 C29 H29A 105.0 . . ?
Lu1 C29 H29B 105.0 . . ?
Si3 C29 Lu1 128.97(18) . . ?
Si3 C29 H29A 105.0 . . ?
Si3 C29 H29B 105.0 . . ?
H29A C29 H29B 105.9 . . ?
Si3 C30 H30A 109.5 . . ?
Si3 C30 H30B 109.5 . . ?
Si3 C30 H30C 109.5 . . ?
H30A C30 H30B 109.5 . . ?
H30A C30 H30C 109.5 . . ?
H30B C30 H30C 109.5 . . ?
Si3 C31 H31A 109.5 . . ?
Si3 C31 H31B 109.5 . . ?
Si3 C31 H31C 109.5 . . ?
H31A C31 H31B 109.5 . . ?
H31A C31 H31C 109.5 . . ?
H31B C31 H31C 109.5 . . ?
Si3 C32 H32A 109.5 . . ?
Si3 C32 H32B 109.5 . . ?
Si3 C32 H32C 109.5 . . ?
H32A C32 H32B 109.5 . . ?
H32A C32 H32C 109.5 . . ?
H32B C32 H32C 109.5 . . ?
C53 Lu2 C33 105.51(11) . . ?
C57 Lu2 C33 116.88(11) . . ?
C57 Lu2 C53 110.93(11) . . ?
C61 Lu2 C33 104.49(13) . . ?
C61 Lu2 C53 108.18(14) . . ?
C61 Lu2 C57 110.34(13) . . ?
C53 Si4 C54 112.74(17) . . ?
C53 Si4 C55 111.56(16) . . ?
C53 Si4 C56 111.19(17) . . ?
C55 Si4 C54 105.20(19) . . ?
C56 Si4 C54 107.71(19) . . ?
C56 Si4 C55 108.14(19) . . ?
C57 Si5 C58 110.86(18) . . ?
C57 Si5 C59 113.06(17) . . ?
C57 Si5 C60 112.49(18) . . ?
C58 Si5 C59 106.57(19) . . ?
C60 Si5 C58 107.0(2) . . ?
C60 Si5 C59 106.5(2) . . ?
C61 Si6 C62 113.13(17) . . ?
C61 Si6 C63 110.7(2) . . ?
C61 Si6 C64 110.4(2) . . ?
C63 Si6 C62 108.7(2) . . ?
C63 Si6 C64 107.3(3) . . ?
C64 Si6 C62 106.41(19) . . ?
C33 N2 C36 116.1(3) . . ?
C33 N2 C41 122.3(2) . . ?
C41 N2 C36 121.6(2) . . ?
N2 C33 Lu2 130.4(2) . . ?
N2 C33 C34 108.1(3) . . ?
C34 C33 Lu2 121.2(2) . . ?
C33 C34 C35 104.3(3) . . ?
C33 C34 C38 107.9(3) . . ?
C35 C34 C38 112.4(3) . . ?
C37 C34 C33 111.2(3) . . ?
C37 C34 C35 112.3(3) . . ?
C37 C34 C38 108.6(3) . . ?
C34 C35 H35A 110.3 . . ?
C34 C35 H35B 110.3 . . ?
H35A C35 H35B 108.5 . . ?
C36 C35 C34 107.3(3) . . ?
C36 C35 H35A 110.3 . . ?
C36 C35 H35B 110.3 . . ?
C35 C36 N2 100.0(2) . . ?
C35 C36 C40 114.1(3) . . ?
C39 C36 N2 110.9(3) . . ?
C39 C36 C35 112.0(3) . . ?
C39 C36 C40 108.4(3) . . ?
C40 C36 N2 111.2(3) . . ?
C34 C37 H37A 109.5 . . ?
C34 C37 H37B 109.5 . . ?
C34 C37 H37C 109.5 . . ?
H37A C37 H37B 109.5 . . ?
H37A C37 H37C 109.5 . . ?
H37B C37 H37C 109.5 . . ?
C34 C38 H38A 109.5 . . ?
C34 C38 H38B 109.5 . . ?
C34 C38 H38C 109.5 . . ?
H38A C38 H38B 109.5 . . ?
H38A C38 H38C 109.5 . . ?
H38B C38 H38C 109.5 . . ?
C36 C39 H39A 109.5 . . ?
C36 C39 H39B 109.5 . . ?
C36 C39 H39C 109.5 . . ?
H39A C39 H39B 109.5 . . ?
H39A C39 H39C 109.5 . . ?
H39B C39 H39C 109.5 . . ?
C36 C40 H40A 109.5 . . ?
C36 C40 H40B 109.5 . . ?
C36 C40 H40C 109.5 . . ?
H40A C40 H40B 109.5 . . ?
H40A C40 H40C 109.5 . . ?
H40B C40 H40C 109.5 . . ?
C42 C41 N2 119.1(3) . . ?
C46 C41 N2 118.2(3) . . ?
C46 C41 C42 122.6(3) . . ?
C41 C42 C47 124.8(3) . . ?
C43 C42 C41 116.9(3) . . ?
C43 C42 C47 118.2(3) . . ?
C42 C43 H43 119.3 . . ?
C44 C43 C42 121.4(3) . . ?
C44 C43 H43 119.3 . . ?
C43 C44 H44 119.8 . . ?
C43 C44 C45 120.3(3) . . ?
C45 C44 H44 119.8 . . ?
C44 C45 H45 119.3 . . ?
C44 C45 C46 121.3(3) . . ?
C46 C45 H45 119.3 . . ?
C41 C46 C50 124.7(3) . . ?
C45 C46 C41 117.3(3) . . ?
C45 C46 C50 117.9(3) . . ?
C42 C47 H47 108.3 . . ?
C42 C47 C48 112.8(3) . . ?
C42 C47 C49 109.5(3) . . ?
C48 C47 H47 108.3 . . ?
C49 C47 H47 108.3 . . ?
C49 C47 C48 109.5(3) . . ?
C47 C48 H48A 109.5 . . ?
C47 C48 H48B 109.5 . . ?
C47 C48 H48C 109.5 . . ?
H48A C48 H48B 109.5 . . ?
H48A C48 H48C 109.5 . . ?
H48B C48 H48C 109.5 . . ?
C47 C49 H49A 109.5 . . ?
C47 C49 H49B 109.5 . . ?
C47 C49 H49C 109.5 . . ?
H49A C49 H49B 109.5 . . ?
H49A C49 H49C 109.5 . . ?
H49B C49 H49C 109.5 . . ?
C46 C50 H50 107.7 . . ?
C46 C50 C51 112.1(3) . . ?
C46 C50 C52 111.3(3) . . ?
C51 C50 H50 107.7 . . ?
C52 C50 H50 107.7 . . ?
C52 C50 C51 110.1(3) . . ?
C50 C51 H51A 109.5 . . ?
C50 C51 H51B 109.5 . . ?
C50 C51 H51C 109.5 . . ?
H51A C51 H51B 109.5 . . ?
H51A C51 H51C 109.5 . . ?
H51B C51 H51C 109.5 . . ?
C50 C52 H52A 109.5 . . ?
C50 C52 H52B 109.5 . . ?
C50 C52 H52C 109.5 . . ?
H52A C52 H52B 109.5 . . ?
H52A C52 H52C 109.5 . . ?
H52B C52 H52C 109.5 . . ?
Lu2 C53 H53A 105.3 . . ?
Lu2 C53 H53B 105.3 . . ?
Si4 C53 Lu2 127.99(17) . . ?
Si4 C53 H53A 105.3 . . ?
Si4 C53 H53B 105.3 . . ?
H53A C53 H53B 106.0 . . ?
Si4 C54 H54A 109.5 . . ?
Si4 C54 H54B 109.5 . . ?
Si4 C54 H54C 109.5 . . ?
H54A C54 H54B 109.5 . . ?
H54A C54 H54C 109.5 . . ?
H54B C54 H54C 109.5 . . ?
Si4 C55 H55A 109.5 . . ?
Si4 C55 H55B 109.5 . . ?
Si4 C55 H55C 109.5 . . ?
H55A C55 H55B 109.5 . . ?
H55A C55 H55C 109.5 . . ?
H55B C55 H55C 109.5 . . ?
Si4 C56 H56A 109.5 . . ?
Si4 C56 H56B 109.5 . . ?
Si4 C56 H56C 109.5 . . ?
H56A C56 H56B 109.5 . . ?
H56A C56 H56C 109.5 . . ?
H56B C56 H56C 109.5 . . ?
Lu2 C57 H57A 105.6 . . ?
Lu2 C57 H57B 105.6 . . ?
Si5 C57 Lu2 126.86(17) . . ?
Si5 C57 H57A 105.6 . . ?
Si5 C57 H57B 105.6 . . ?
H57A C57 H57B 106.1 . . ?
Si5 C58 H58A 109.5 . . ?
Si5 C58 H58B 109.5 . . ?
Si5 C58 H58C 109.5 . . ?
H58A C58 H58B 109.5 . . ?
H58A C58 H58C 109.5 . . ?
H58B C58 H58C 109.5 . . ?
Si5 C59 H59A 109.5 . . ?
Si5 C59 H59B 109.5 . . ?
Si5 C59 H59C 109.5 . . ?
H59A C59 H59B 109.5 . . ?
H59A C59 H59C 109.5 . . ?
H59B C59 H59C 109.5 . . ?
Si5 C60 H60A 109.5 . . ?
Si5 C60 H60B 109.5 . . ?
Si5 C60 H60C 109.5 . . ?
H60A C60 H60B 109.5 . . ?
H60A C60 H60C 109.5 . . ?
H60B C60 H60C 109.5 . . ?
Lu2 C61 H61A 104.4 . . ?
Lu2 C61 H61B 104.4 . . ?
Si6 C61 Lu2 131.3(2) . . ?
Si6 C61 H61A 104.4 . . ?
Si6 C61 H61B 104.4 . . ?
H61A C61 H61B 105.6 . . ?
Si6 C62 H62A 109.5 . . ?
Si6 C62 H62B 109.5 . . ?
Si6 C62 H62C 109.5 . . ?
H62A C62 H62B 109.5 . . ?
H62A C62 H62C 109.5 . . ?
H62B C62 H62C 109.5 . . ?
Si6 C63 H63A 109.5 . . ?
Si6 C63 H63B 109.5 . . ?
Si6 C63 H63C 109.5 . . ?
H63A C63 H63B 109.5 . . ?
H63A C63 H63C 109.5 . . ?
H63B C63 H63C 109.5 . . ?
Si6 C64 H64A 109.5 . . ?
Si6 C64 H64B 109.5 . . ?
Si6 C64 H64C 109.5 . . ?
H64A C64 H64B 109.5 . . ?
H64A C64 H64C 109.5 . . ?
H64B C64 H64C 109.5 . . ?

loop_
_geom_bond_atom_site_label_1
_geom_bond_atom_site_label_2
_geom_bond_distance
_geom_bond_site_symmetry_2
_geom_bond_publ_flag
Lu1 C1 2.530(3) . ?
Lu1 C21 2.331(4) . ?
Lu1 C25 2.323(3) . ?
Lu1 C29 2.340(3) . ?
Si1 C21 1.829(3) . ?
Si1 C22 1.883(4) . ?
Si1 C23 1.870(4) . ?
Si1 C24 1.868(4) . ?
Si2 C25 1.826(4) . ?
Si2 C26 1.866(5) . ?
Si2 C27 1.880(4) . ?
Si2 C28 1.874(5) . ?
Si3 C29 1.840(4) . ?
Si3 C30 1.882(4) . ?
Si3 C31 1.871(4) . ?
Si3 C32 1.876(4) . ?
N1 C1 1.302(4) . ?
N1 C4 1.538(4) . ?
N1 C9 1.466(4) . ?
C1 C2 1.524(4) . ?
C2 C3 1.535(4) . ?
C2 C5 1.533(5) . ?
C2 C6 1.527(5) . ?
C3 H3A 0.9700 . ?
C3 H3B 0.9700 . ?
C3 C4 1.525(5) . ?
C4 C7 1.520(5) . ?
C4 C8 1.514(5) . ?
C5 H5A 0.9600 . ?
C5 H5B 0.9600 . ?
C5 H5C 0.9600 . ?
C6 H6A 0.9600 . ?
C6 H6B 0.9600 . ?
C6 H6C 0.9600 . ?
C7 H7A 0.9600 . ?
C7 H7B 0.9600 . ?
C7 H7C 0.9600 . ?
C8 H8A 0.9600 . ?
C8 H8B 0.9600 . ?
C8 H8C 0.9600 . ?
C9 C10 1.406(4) . ?
C9 C14 1.400(4) . ?
C10 C11 1.392(5) . ?
C10 C15 1.511(5) . ?
C11 H11 0.9300 . ?
C11 C12 1.377(5) . ?
C12 H12 0.9300 . ?
C12 C13 1.374(5) . ?
C13 H13 0.9300 . ?
C13 C14 1.390(5) . ?
C14 C18 1.520(5) . ?
C15 H15 0.9800 . ?
C15 C16 1.532(5) . ?
C15 C17 1.538(5) . ?
C16 H16A 0.9600 . ?
C16 H16B 0.9600 . ?
C16 H16C 0.9600 . ?
C17 H17A 0.9600 . ?
C17 H17B 0.9600 . ?
C17 H17C 0.9600 . ?
C18 H18 0.9800 . ?
C18 C19 1.543(5) . ?
C18 C20 1.524(5) . ?
C19 H19A 0.9600 . ?
C19 H19B 0.9600 . ?
C19 H19C 0.9600 . ?
C20 H20A 0.9600 . ?
C20 H20B 0.9600 . ?
C20 H20C 0.9600 . ?
C21 H21A 0.9700 . ?
C21 H21B 0.9700 . ?
C22 H22A 0.9600 . ?
C22 H22B 0.9600 . ?
C22 H22C 0.9600 . ?
C23 H23A 0.9600 . ?
C23 H23B 0.9600 . ?
C23 H23C 0.9600 . ?
C24 H24A 0.9600 . ?
C24 H24B 0.9600 . ?
C24 H24C 0.9600 . ?
C25 H25A 0.9700 . ?
C25 H25B 0.9700 . ?
C26 H26A 0.9600 . ?
C26 H26B 0.9600 . ?
C26 H26C 0.9600 . ?
C27 H27A 0.9600 . ?
C27 H27B 0.9600 . ?
C27 H27C 0.9600 . ?
C28 H28A 0.9600 . ?
C28 H28B 0.9600 . ?
C28 H28C 0.9600 . ?
C29 H29A 0.9700 . ?
C29 H29B 0.9700 . ?
C30 H30A 0.9600 . ?
C30 H30B 0.9600 . ?
C30 H30C 0.9600 . ?
C31 H31A 0.9600 . ?
C31 H31B 0.9600 . ?
C31 H31C 0.9600 . ?
C32 H32A 0.9600 . ?
C32 H32B 0.9600 . ?
C32 H32C 0.9600 . ?
Lu2 C33 2.527(3) . ?
Lu2 C53 2.324(3) . ?
Lu2 C57 2.324(3) . ?
Lu2 C61 2.308(4) . ?
Si4 C53 1.832(3) . ?
Si4 C54 1.881(4) . ?
Si4 C55 1.876(4) . ?
Si4 C56 1.874(4) . ?
Si5 C57 1.836(3) . ?
Si5 C58 1.867(4) . ?
Si5 C59 1.874(4) . ?
Si5 C60 1.861(4) . ?
Si6 C61 1.812(4) . ?
Si6 C62 1.874(3) . ?
Si6 C63 1.850(5) . ?
Si6 C64 1.862(5) . ?
N2 C33 1.310(4) . ?
N2 C36 1.537(4) . ?
N2 C41 1.456(4) . ?
C33 C34 1.522(4) . ?
C34 C35 1.531(5) . ?
C34 C37 1.525(5) . ?
C34 C38 1.545(5) . ?
C35 H35A 0.9700 . ?
C35 H35B 0.9700 . ?
C35 C36 1.526(5) . ?
C36 C39 1.515(5) . ?
C36 C40 1.526(5) . ?
C37 H37A 0.9600 . ?
C37 H37B 0.9600 . ?
C37 H37C 0.9600 . ?
C38 H38A 0.9600 . ?
C38 H38B 0.9600 . ?
C38 H38C 0.9600 . ?
C39 H39A 0.9600 . ?
C39 H39B 0.9600 . ?
C39 H39C 0.9600 . ?
C40 H40A 0.9600 . ?
C40 H40B 0.9600 . ?
C40 H40C 0.9600 . ?
C41 C42 1.403(4) . ?
C41 C46 1.403(4) . ?
C42 C43 1.399(4) . ?
C42 C47 1.515(4) . ?
C43 H43 0.9300 . ?
C43 C44 1.375(5) . ?
C44 H44 0.9300 . ?
C44 C45 1.377(5) . ?
C45 H45 0.9300 . ?
C45 C46 1.393(4) . ?
C46 C50 1.518(4) . ?
C47 H47 0.9800 . ?
C47 C48 1.534(5) . ?
C47 C49 1.533(5) . ?
C48 H48A 0.9600 . ?
C48 H48B 0.9600 . ?
C48 H48C 0.9600 . ?
C49 H49A 0.9600 . ?
C49 H49B 0.9600 . ?
C49 H49C 0.9600 . ?
C50 H50 0.9800 . ?
C50 C51 1.536(4) . ?
C50 C52 1.531(5) . ?
C51 H51A 0.9600 . ?
C51 H51B 0.9600 . ?
C51 H51C 0.9600 . ?
C52 H52A 0.9600 . ?
C52 H52B 0.9600 . ?
C52 H52C 0.9600 . ?
C53 H53A 0.9700 . ?
C53 H53B 0.9700 . ?
C54 H54A 0.9600 . ?
C54 H54B 0.9600 . ?
C54 H54C 0.9600 . ?
C55 H55A 0.9600 . ?
C55 H55B 0.9600 . ?
C55 H55C 0.9600 . ?
C56 H56A 0.9600 . ?
C56 H56B 0.9600 . ?
C56 H56C 0.9600 . ?
C57 H57A 0.9700 . ?
C57 H57B 0.9700 . ?
C58 H58A 0.9600 . ?
C58 H58B 0.9600 . ?
C58 H58C 0.9600 . ?
C59 H59A 0.9600 . ?
C59 H59B 0.9600 . ?
C59 H59C 0.9600 . ?
C60 H60A 0.9600 . ?
C60 H60B 0.9600 . ?
C60 H60C 0.9600 . ?
C61 H61A 0.9700 . ?
C61 H61B 0.9700 . ?
C62 H62A 0.9600 . ?
C62 H62B 0.9600 . ?
C62 H62C 0.9600 . ?
C63 H63A 0.9600 . ?
C63 H63B 0.9600 . ?
C63 H63C 0.9600 . ?
C64 H64A 0.9600 . ?
C64 H64B 0.9600 . ?
C64 H64C 0.9600 . ?

loop_
_geom_torsion_atom_site_label_1
_geom_torsion_atom_site_label_2
_geom_torsion_atom_site_label_3
_geom_torsion_atom_site_label_4
_geom_torsion
_geom_torsion_site_symmetry_1
_geom_torsion_site_symmetry_2
_geom_torsion_site_symmetry_3
_geom_torsion_site_symmetry_4
_geom_torsion_publ_flag
Lu1 C1 C2 C3 -166.9(2) . . . . ?
Lu1 C1 C2 C5 71.7(3) . . . . ?
Lu1 C1 C2 C6 -47.2(3) . . . . ?
N1 C1 C2 C3 10.6(4) . . . . ?
N1 C1 C2 C5 -110.7(3) . . . . ?
N1 C1 C2 C6 130.4(3) . . . . ?
N1 C9 C10 C11 179.0(3) . . . . ?
N1 C9 C10 C15 -3.2(5) . . . . ?
N1 C9 C14 C13 -179.2(3) . . . . ?
N1 C9 C14 C18 3.2(5) . . . . ?
C1 N1 C4 C3 -12.6(4) . . . . ?
C1 N1 C4 C7 107.2(4) . . . . ?
C1 N1 C4 C8 -131.8(3) . . . . ?
C1 N1 C9 C10 88.4(4) . . . . ?
C1 N1 C9 C14 -90.1(4) . . . . ?
C1 C2 C3 C4 -18.5(4) . . . . ?
C2 C3 C4 N1 18.2(3) . . . . ?
C2 C3 C4 C7 -99.2(4) . . . . ?
C2 C3 C4 C8 137.2(3) . . . . ?
C4 N1 C1 Lu1 178.4(2) . . . . ?
C4 N1 C1 C2 1.4(4) . . . . ?
C4 N1 C9 C10 -89.6(4) . . . . ?
C4 N1 C9 C14 91.9(4) . . . . ?
C5 C2 C3 C4 100.3(3) . . . . ?
C6 C2 C3 C4 -136.3(3) . . . . ?
C9 N1 C1 Lu1 0.3(4) . . . . ?
C9 N1 C1 C2 -176.8(3) . . . . ?
C9 N1 C4 C3 165.5(3) . . . . ?
C9 N1 C4 C7 -74.7(4) . . . . ?
C9 N1 C4 C8 46.3(4) . . . . ?
C9 C10 C11 C12 0.7(5) . . . . ?
C9 C10 C15 C16 125.5(4) . . . . ?
C9 C10 C15 C17 -111.6(4) . . . . ?
C9 C14 C18 C19 -124.1(4) . . . . ?
C9 C14 C18 C20 113.0(4) . . . . ?
C10 C9 C14 C13 2.3(5) . . . . ?
C10 C9 C14 C18 -175.3(3) . . . . ?
C10 C11 C12 C13 1.3(6) . . . . ?
C11 C10 C15 C16 -56.7(5) . . . . ?
C11 C10 C15 C17 66.1(4) . . . . ?
C11 C12 C13 C14 -1.6(6) . . . . ?
C12 C13 C14 C9 -0.2(6) . . . . ?
C12 C13 C14 C18 177.6(4) . . . . ?
C13 C14 C18 C19 58.3(4) . . . . ?
C13 C14 C18 C20 -64.6(4) . . . . ?
C14 C9 C10 C11 -2.5(5) . . . . ?
C14 C9 C10 C15 175.3(3) . . . . ?
C15 C10 C11 C12 -177.3(4) . . . . ?
C22 Si1 C21 Lu1 -169.9(2) . . . . ?
C23 Si1 C21 Lu1 70.9(3) . . . . ?
C24 Si1 C21 Lu1 -50.1(3) . . . . ?
C26 Si2 C25 Lu1 66.1(4) . . . . ?
C27 Si2 C25 Lu1 -174.4(2) . . . . ?
C28 Si2 C25 Lu1 -55.4(3) . . . . ?
C30 Si3 C29 Lu1 179.1(2) . . . . ?
C31 Si3 C29 Lu1 59.0(3) . . . . ?
C32 Si3 C29 Lu1 -61.2(3) . . . . ?
Lu2 C33 C34 C35 159.7(2) . . . . ?
Lu2 C33 C34 C37 38.4(4) . . . . ?
Lu2 C33 C34 C38 -80.6(3) . . . . ?
N2 C33 C34 C35 -14.8(4) . . . . ?
N2 C33 C34 C37 -136.1(3) . . . . ?
N2 C33 C34 C38 104.9(3) . . . . ?
N2 C41 C42 C43 -177.5(3) . . . . ?
N2 C41 C42 C47 7.1(4) . . . . ?
N2 C41 C46 C45 177.6(3) . . . . ?
N2 C41 C46 C50 -5.3(5) . . . . ?
C33 N2 C36 C35 9.4(4) . . . . ?
C33 N2 C36 C39 127.8(3) . . . . ?
C33 N2 C36 C40 -111.5(3) . . . . ?
C33 N2 C41 C42 -92.8(4) . . . . ?
C33 N2 C41 C46 86.4(4) . . . . ?
C33 C34 C35 C36 20.6(4) . . . . ?
C34 C35 C36 N2 -17.9(4) . . . . ?
C34 C35 C36 C39 -135.5(3) . . . . ?
C34 C35 C36 C40 100.9(4) . . . . ?
C36 N2 C33 Lu2 -170.4(2) . . . . ?
C36 N2 C33 C34 3.4(4) . . . . ?
C36 N2 C41 C42 88.7(4) . . . . ?
C36 N2 C41 C46 -92.1(4) . . . . ?
C37 C34 C35 C36 141.2(3) . . . . ?
C38 C34 C35 C36 -96.0(4) . . . . ?
C41 N2 C33 Lu2 11.0(4) . . . . ?
C41 N2 C33 C34 -175.2(3) . . . . ?
C41 N2 C36 C35 -172.0(3) . . . . ?
C41 N2 C36 C39 -53.6(4) . . . . ?
C41 N2 C36 C40 67.1(4) . . . . ?
C41 C42 C43 C44 -0.9(5) . . . . ?
C41 C42 C47 C48 -126.6(4) . . . . ?
C41 C42 C47 C49 111.2(4) . . . . ?
C41 C46 C50 C51 129.6(3) . . . . ?
C41 C46 C50 C52 -106.6(4) . . . . ?
C42 C41 C46 C45 -3.2(5) . . . . ?
C42 C41 C46 C50 173.8(3) . . . . ?
C42 C43 C44 C45 -1.6(6) . . . . ?
C43 C42 C47 C48 58.0(4) . . . . ?
C43 C42 C47 C49 -64.1(4) . . . . ?
C43 C44 C45 C46 1.8(6) . . . . ?
C44 C45 C46 C41 0.6(5) . . . . ?
C44 C45 C46 C50 -176.6(3) . . . . ?
C45 C46 C50 C51 -53.4(4) . . . . ?
C45 C46 C50 C52 70.4(4) . . . . ?
C46 C41 C42 C43 3.4(5) . . . . ?
C46 C41 C42 C47 -172.1(3) . . . . ?
C47 C42 C43 C44 174.8(3) . . . . ?
C54 Si4 C53 Lu2 -176.0(2) . . . . ?
C55 Si4 C53 Lu2 -57.9(3) . . . . ?
C56 Si4 C53 Lu2 62.9(3) . . . . ?
C58 Si5 C57 Lu2 -75.6(3) . . . . ?
C59 Si5 C57 Lu2 164.8(2) . . . . ?
C60 Si5 C57 Lu2 44.1(3) . . . . ?
C62 Si6 C61 Lu2 -174.7(3) . . . . ?
C63 Si6 C61 Lu2 63.0(4) . . . . ?
C64 Si6 C61 Lu2 -55.6(4) . . . . ?
